data_4327620
loop_
_publ_author_name
'Christian H. Galka'
'Dominique J. M. Tr\"osch'
'Ina R\"udenauer'
'Lutz H. Gade'
'Ian Scowen'
'Mary McPartlin'

_publ_contact_author
; 
        Prof. Dr. Lutz H. Gade 
        Laboratoire de Chimie Organometallique et de Catalyse (UMR 7513) 
        Institut LeBel 
        Universite Louis Pasteur 
        4, rue Blaise Pascal 
        67070 Strasbourg 
        France 
;
_publ_contact_author_email gade@chimie.u-strasbg.fr
_publ_contact_author_fax '0033 388 416 045'
_publ_contact_author_phone '0033 388 415 325'
_publ_section_title
;
 Synthesis and Structural Characterization of Metalated
 1,8-Bis(silylamino)naphthalene Derivatives
;
_journal_name_full 'Inorganic Chemistry'
_journal_page_first 4615
_journal_page_last 4620
_journal_paper_doi 10.1021/ic000296+
_journal_volume 39
_journal_year 2000
_chemical_formula_sum 'C28 H60 Li2 N8 O2 P2 Si2'
_chemical_formula_weight 672.84
_chemical_name_systematic
; 
 ? 
;
_space_group_IT_number 15
_symmetry_cell_setting monoclinic
_symmetry_Int_Tables_number 15
_symmetry_space_group_name_Hall '-C 2yc'
_symmetry_space_group_name_H-M 'C 1 2/c 1'
_atom_sites_solution_hydrogens geom
_atom_sites_solution_primary direct
_atom_sites_solution_secondary difmap
_audit_creation_method SHELXL-97
_cell_angle_alpha 90.00
_cell_angle_beta 110.603(5)
_cell_angle_gamma 90.00
_cell_formula_units_Z 4
_cell_length_a 18.983(2)
_cell_length_b 11.1727(13)
_cell_length_c 19.768(2)
_cell_measurement_reflns_used 25
_cell_measurement_temperature 193(2)
_cell_measurement_theta_max 15
_cell_measurement_theta_min 10
_cell_volume 3924.5(7)
_computing_cell_refinement 'CAD4 (Enraf-Nonius)'
_computing_data_collection 'CAD4 (Enraf-Nonius)'
_computing_data_reduction 'BEGIN (SDP)'
_computing_structure_refinement 'SHELXL-97 (Sheldrick, 1997)'
_computing_structure_solution 'SHELXS-97 (Sheldrick, 1990)'
_diffrn_ambient_temperature 193(2)
_diffrn_measured_fraction_theta_full 1.000
_diffrn_measured_fraction_theta_max 1.000
_diffrn_measurement_device_type 'CAD4 (Enraf-Nonius)'
_diffrn_measurement_method 'Omega/Theta scans'
_diffrn_radiation_monochromator graphite
_diffrn_radiation_source 'fine-focus sealed tube'
_diffrn_radiation_type MoK\a
_diffrn_radiation_wavelength 0.71073
_diffrn_reflns_av_R_equivalents 0.0278
_diffrn_reflns_av_sigmaI/netI 0.0319
_diffrn_reflns_limit_h_max 22
_diffrn_reflns_limit_h_min -21
_diffrn_reflns_limit_k_max 3
_diffrn_reflns_limit_k_min -13
_diffrn_reflns_limit_l_max 2
_diffrn_reflns_limit_l_min -23
_diffrn_reflns_number 5061
_diffrn_reflns_theta_full 24.94
_diffrn_reflns_theta_max 24.94
_diffrn_reflns_theta_min 2.15
_diffrn_standards_decay_% 0.7
_diffrn_standards_interval_time 60
_diffrn_standards_number 2
_exptl_absorpt_coefficient_mu 0.206
_exptl_absorpt_correction_T_max 0.9994
_exptl_absorpt_correction_T_min 0.8984
_exptl_absorpt_correction_type empirical
_exptl_absorpt_process_details
; 
 empirical absorption correction by psi-scans from 10 reflections 
 with chi-angles near 90 degrees 
;
_exptl_crystal_colour colourless
_exptl_crystal_density_diffrn 1.139
_exptl_crystal_description cube
_exptl_crystal_F_000 1456
_exptl_crystal_size_max 0.4
_exptl_crystal_size_mid 0.4
_exptl_crystal_size_min 0.3
_refine_diff_density_max 0.256
_refine_diff_density_min -0.267
_refine_diff_density_rms 0.045
_refine_ls_extinction_method none
_refine_ls_goodness_of_fit_ref 1.035
_refine_ls_hydrogen_treatment refxyz
_refine_ls_matrix_type full
_refine_ls_number_parameters 209
_refine_ls_number_reflns 3434
_refine_ls_number_restraints 0
_refine_ls_restrained_S_all 1.035
_refine_ls_R_factor_all 0.0579
_refine_ls_R_factor_gt 0.0429
_refine_ls_shift/su_max 0.000
_refine_ls_shift/su_mean 0.000
_refine_ls_structure_factor_coef Fsqd
_refine_ls_weighting_details 'calc w=1/[\s^2^(Fo^2^)+(0.0527P)^2^+4.3623P] where P=(Fo^2^+2Fc^2^)/3'
_refine_ls_weighting_scheme calc
_refine_ls_wR_factor_gt 0.1054
_refine_ls_wR_factor_ref 0.1169
_reflns_number_gt 2691
_reflns_number_total 3434
_reflns_threshold_expression >2sigma(I)
_cod_data_source_file ic0002962B_1.cif
_cod_data_source_block 2
_cod_original_cell_volume 3924.5(8)
_cod_database_code 4327620

loop_
_symmetry_equiv_pos_as_xyz
'x, y, z'
'-x, y, -z+1/2'
'x+1/2, y+1/2, z'
'-x+1/2, y+1/2, -z+1/2'
'-x, -y, -z'
'x, -y, z-1/2'
'-x+1/2, -y+1/2, -z'
'x+1/2, -y+1/2, z-1/2'

loop_
_atom_site_label
_atom_site_type_symbol
_atom_site_fract_x
_atom_site_fract_y
_atom_site_fract_z
_atom_site_U_iso_or_equiv
_atom_site_adp_type
_atom_site_occupancy
_atom_site_symmetry_multiplicity
_atom_site_calc_flag
_atom_site_refinement_flags
Li1 Li 0.0614(2) 0.8259(4) 0.23613(19) 0.0364(8) Uani 1 1 d .
N1 N 0.04197(9) 0.87764(16) 0.32455(9) 0.0291(4) Uani 1 1 d .
Si1 Si 0.09494(3) 0.80386(6) 0.40118(3) 0.03372(18) Uani 1 1 d .
C11 C 0.05106(16) 0.7816(3) 0.47198(14) 0.0536(7) Uani 1 1 d .
H11A H 0.0442 0.8594 0.4917 0.080 Uiso 1 1 calc R
H11B H 0.0840 0.7314 0.5109 0.080 Uiso 1 1 calc R
H11C H 0.0021 0.7423 0.4502 0.080 Uiso 1 1 calc R
C12 C 0.18884(13) 0.8764(3) 0.44629(13) 0.0481(6) Uani 1 1 d .
H12A H 0.2227 0.8547 0.4205 0.072 Uiso 1 1 calc R
H12B H 0.2103 0.8489 0.4965 0.072 Uiso 1 1 calc R
H12C H 0.1827 0.9635 0.4455 0.072 Uiso 1 1 calc R
C13 C 0.11109(16) 0.6502(2) 0.37162(14) 0.0500(6) Uani 1 1 d .
H13A H 0.0625 0.6111 0.3472 0.075 Uiso 1 1 calc R
H13B H 0.1404 0.6030 0.4139 0.075 Uiso 1 1 calc R
H13C H 0.1388 0.6562 0.3382 0.075 Uiso 1 1 calc R
C1 C 0.02572(10) 0.9985(2) 0.31972(10) 0.0286(5) Uani 1 1 d .
C2 C 0.03421(12) 1.0686(2) 0.38089(12) 0.0383(5) Uani 1 1 d .
H2 H 0.0444 1.0296 0.4260 0.046 Uiso 1 1 calc R
C3 C 0.02839(13) 1.1932(2) 0.37845(13) 0.0430(6) Uani 1 1 d .
H3 H 0.0346 1.2366 0.4215 0.052 Uiso 1 1 calc R
C4 C 0.01403(12) 1.2529(2) 0.31550(13) 0.0400(6) Uani 1 1 d .
H4 H 0.0133 1.3380 0.3151 0.048 Uiso 1 1 calc R
C5 C 0.0000 1.1887(3) 0.2500 0.0336(7) Uani 1 2 d S
C6 C 0.0000 1.0603(3) 0.2500 0.0267(6) Uani 1 2 d S
P1 P 0.18350(3) 0.70559(5) 0.17487(3) 0.03384(18) Uani 1 1 d .
O1 O 0.13547(9) 0.76093(16) 0.21100(9) 0.0461(4) Uani 1 1 d .
N2 N 0.13728(12) 0.6033(2) 0.11715(12) 0.0491(5) Uani 1 1 d .
C21 C 0.14221(18) 0.5824(3) 0.04650(15) 0.0677(9) Uani 1 1 d .
H21A H 0.1652 0.5040 0.0460 0.102 Uiso 1 1 calc R
H21B H 0.1731 0.6449 0.0361 0.102 Uiso 1 1 calc R
H21C H 0.0916 0.5840 0.0097 0.102 Uiso 1 1 calc R
C22 C 0.09293(18) 0.5146(3) 0.1389(2) 0.0736(9) Uani 1 1 d .
H22A H 0.0410 0.5157 0.1048 0.110 Uiso 1 1 calc R
H22B H 0.0935 0.5335 0.1875 0.110 Uiso 1 1 calc R
H22C H 0.1146 0.4349 0.1390 0.110 Uiso 1 1 calc R
N3 N 0.25665(11) 0.64207(19) 0.23409(12) 0.0480(5) Uani 1 1 d .
C31 C 0.29444(18) 0.5379(3) 0.2197(2) 0.0804(11) Uani 1 1 d .
H31A H 0.3426 0.5620 0.2160 0.121 Uiso 1 1 calc R
H31B H 0.2628 0.5010 0.1741 0.121 Uiso 1 1 calc R
H31C H 0.3035 0.4801 0.2591 0.121 Uiso 1 1 calc R
C32 C 0.29799(19) 0.7032(3) 0.30110(18) 0.0818(11) Uani 1 1 d .
H32A H 0.3062 0.6483 0.3418 0.123 Uiso 1 1 calc R
H32B H 0.2690 0.7726 0.3069 0.123 Uiso 1 1 calc R
H32C H 0.3467 0.7301 0.2999 0.123 Uiso 1 1 calc R
N4 N 0.21317(12) 0.8049(2) 0.13061(12) 0.0523(6) Uani 1 1 d .
C41 C 0.2874(2) 0.8060(5) 0.1256(3) 0.1178(18) Uani 1 1 d .
H41A H 0.2835 0.7872 0.0760 0.177 Uiso 1 1 calc R
H41B H 0.3191 0.7461 0.1587 0.177 Uiso 1 1 calc R
H41C H 0.3099 0.8854 0.1388 0.177 Uiso 1 1 calc R
C42 C 0.1610(2) 0.8892(3) 0.08319(18) 0.0874(12) Uani 1 1 d .
H42A H 0.1828 0.9697 0.0917 0.131 Uiso 1 1 calc R
H42B H 0.1138 0.8886 0.0930 0.131 Uiso 1 1 calc R
H42C H 0.1509 0.8663 0.0328 0.131 Uiso 1 1 calc R

loop_
_atom_site_aniso_label
_atom_site_aniso_U_11
_atom_site_aniso_U_22
_atom_site_aniso_U_33
_atom_site_aniso_U_23
_atom_site_aniso_U_13
_atom_site_aniso_U_12
Li1 0.0280(18) 0.049(2) 0.0333(19) -0.0015(17) 0.0118(15) 0.0056(17)
N1 0.0252(9) 0.0374(10) 0.0244(8) 0.0012(8) 0.0085(7) 0.0012(8)
Si1 0.0303(3) 0.0433(4) 0.0266(3) 0.0050(3) 0.0089(2) 0.0004(3)
C11 0.0593(17) 0.0660(18) 0.0402(14) 0.0099(13) 0.0235(13) -0.0015(14)
C12 0.0339(12) 0.0613(17) 0.0412(13) 0.0028(12) 0.0033(11) 0.0043(12)
C13 0.0557(16) 0.0465(15) 0.0457(14) 0.0084(12) 0.0155(12) 0.0071(13)
C1 0.0187(9) 0.0410(13) 0.0274(11) -0.0012(9) 0.0099(8) -0.0003(9)
C2 0.0362(12) 0.0494(14) 0.0304(11) -0.0041(10) 0.0130(10) -0.0006(11)
C3 0.0397(13) 0.0495(15) 0.0414(13) -0.0139(12) 0.0162(11) -0.0011(11)
C4 0.0340(12) 0.0349(12) 0.0552(15) -0.0066(11) 0.0208(11) -0.0004(10)
C5 0.0210(14) 0.0382(18) 0.0446(18) 0.000 0.0154(13) 0.000
C6 0.0160(13) 0.0369(16) 0.0312(15) 0.000 0.0132(11) 0.000
P1 0.0275(3) 0.0388(3) 0.0393(3) 0.0010(3) 0.0168(3) 0.0035(2)
O1 0.0364(9) 0.0564(11) 0.0526(10) -0.0024(9) 0.0243(8) 0.0078(8)
N2 0.0458(12) 0.0490(13) 0.0541(13) -0.0087(11) 0.0195(10) -0.0056(10)
C21 0.073(2) 0.071(2) 0.0541(17) -0.0183(16) 0.0159(15) 0.0111(17)
C22 0.0637(19) 0.0563(19) 0.100(3) -0.0050(18) 0.0283(18) -0.0190(16)
N3 0.0320(10) 0.0463(12) 0.0590(13) -0.0020(11) 0.0077(10) 0.0081(9)
C31 0.0526(18) 0.067(2) 0.110(3) -0.009(2) 0.0143(18) 0.0269(16)
C32 0.064(2) 0.071(2) 0.076(2) -0.0106(18) -0.0169(17) 0.0132(17)
N4 0.0522(13) 0.0609(15) 0.0503(13) 0.0089(11) 0.0261(11) -0.0071(11)
C41 0.077(3) 0.163(5) 0.138(4) 0.042(3) 0.068(3) -0.023(3)
C42 0.110(3) 0.072(2) 0.066(2) 0.0276(18) 0.013(2) -0.009(2)

loop_
_atom_type_symbol
_atom_type_description
_atom_type_scat_dispersion_real
_atom_type_scat_dispersion_imag
_atom_type_scat_source
C C 0.0033 0.0016 'International Tables Vol C Tables 4.2.6.8 and 6.1.1.4'
H H 0.0000 0.0000 'International Tables Vol C Tables 4.2.6.8 and 6.1.1.4'
Li Li -0.0003 0.0001 'International Tables Vol C Tables 4.2.6.8 and 6.1.1.4'
N N 0.0061 0.0033 'International Tables Vol C Tables 4.2.6.8 and 6.1.1.4'
O O 0.0106 0.0060 'International Tables Vol C Tables 4.2.6.8 and 6.1.1.4'
Si Si 0.0817 0.0704 'International Tables Vol C Tables 4.2.6.8 and 6.1.1.4'
P P 0.1023 0.0942 'International Tables Vol C Tables 4.2.6.8 and 6.1.1.4'

loop_
_geom_angle_atom_site_label_1
_geom_angle_atom_site_label_2
_geom_angle_atom_site_label_3
_geom_angle
_geom_angle_site_symmetry_1
_geom_angle_site_symmetry_3
O1 Li1 N1 130.6(2) . 2
O1 Li1 N1 139.6(2) . .
N1 Li1 N1 89.82(16) 2 .
O1 Li1 C1 129.9(2) . 2
N1 Li1 C1 32.95(9) 2 2
N1 Li1 C1 82.39(14) . 2
O1 Li1 Li1 155.74(15) . 2
N1 Li1 Li1 49.79(13) 2 2
N1 Li1 Li1 49.70(13) . 2
C1 Li1 Li1 65.84(12) 2 2
O1 Li1 C1 145.4(2) . .
N1 Li1 C1 76.22(13) 2 .
N1 Li1 C1 28.04(9) . .
C1 Li1 C1 58.04(12) 2 .
Li1 Li1 C1 56.23(11) 2 .
O1 Li1 Si1 111.50(16) . .
N1 Li1 Si1 116.74(15) 2 .
N1 Li1 Si1 30.16(8) . .
C1 Li1 Si1 112.35(13) 2 .
Li1 Li1 Si1 69.07(15) 2 .
C1 Li1 Si1 55.40(8) . .
C1 N1 Si1 125.53(14) . .
C1 N1 Li1 95.34(17) . 2
Si1 N1 Li1 122.84(15) . 2
C1 N1 Li1 109.17(17) . .
Si1 N1 Li1 113.88(14) . .
Li1 N1 Li1 80.51(18) 2 .
N1 Si1 C13 106.01(10) . .
N1 Si1 C12 112.22(11) . .
C13 Si1 C12 108.19(12) . .
N1 Si1 C11 116.59(11) . .
C13 Si1 C11 105.95(13) . .
C12 Si1 C11 107.43(12) . .
N1 Si1 Li1 35.96(9) . .
C13 Si1 Li1 74.97(11) . .
C12 Si1 Li1 105.94(11) . .
C11 Si1 Li1 144.26(11) . .
N1 C1 C2 122.14(19) . .
N1 C1 C6 121.29(19) . .
C2 C1 C6 116.6(2) . .
N1 C1 Li1 51.70(13) . 2
C2 C1 Li1 131.48(17) . 2
C6 C1 Li1 89.92(15) . 2
N1 C1 Li1 42.79(12) . .
C2 C1 Li1 157.57(17) . .
C6 C1 Li1 80.66(15) . .
Li1 C1 Li1 57.93(16) 2 .
C3 C2 C1 123.0(2) . .
C4 C3 C2 120.8(2) . .
C3 C4 C5 120.1(2) . .
C4 C5 C4 119.3(3) . 2
C4 C5 C6 120.34(15) . .
C4 C5 C6 120.34(15) 2 .
C5 C6 C1 118.18(13) . 2
C5 C6 C1 118.18(13) . .
C1 C6 C1 123.6(3) 2 .
O1 P1 N3 110.47(11) . .
O1 P1 N4 111.28(11) . .
N3 P1 N4 108.27(12) . .
O1 P1 N2 111.04(11) . .
N3 P1 N2 108.02(11) . .
N4 P1 N2 107.62(12) . .
P1 O1 Li1 167.67(16) . .
C21 N2 C22 114.4(2) . .
C21 N2 P1 125.7(2) . .
C22 N2 P1 119.5(2) . .
C31 N3 C32 114.3(2) . .
C31 N3 P1 124.4(2) . .
C32 N3 P1 120.05(19) . .
C41 N4 C42 114.3(3) . .
C41 N4 P1 124.8(2) . .
C42 N4 P1 120.2(2) . .

loop_
_geom_bond_atom_site_label_1
_geom_bond_atom_site_label_2
_geom_bond_distance
_geom_bond_site_symmetry_2
Li1 O1 1.801(4) .
Li1 N1 1.992(4) 2
Li1 N1 1.995(4) .
Li1 C1 2.527(4) 2
Li1 Li1 2.576(7) 2
Li1 C1 2.774(4) .
Li1 Si1 3.106(4) .
N1 C1 1.380(3) .
N1 Si1 1.7068(17) .
N1 Li1 1.992(4) 2
Si1 C13 1.873(3) .
Si1 C12 1.874(2) .
Si1 C11 1.880(3) .
C1 C2 1.402(3) .
C1 C6 1.464(2) .
C1 Li1 2.527(4) 2
C2 C3 1.397(4) .
C3 C4 1.352(3) .
C4 C5 1.421(3) .
C5 C4 1.421(3) 2
C5 C6 1.434(4) .
C6 C1 1.464(2) 2
P1 O1 1.4772(16) .
P1 N3 1.630(2) .
P1 N4 1.631(2) .
P1 N2 1.635(2) .
N2 C21 1.451(3) .
N2 C22 1.460(4) .
N3 C31 1.448(4) .
N3 C32 1.451(4) .
N4 C41 1.447(4) .
N4 C42 1.447(4) .

loop_
_geom_torsion_atom_site_label_1
_geom_torsion_atom_site_label_2
_geom_torsion_atom_site_label_3
_geom_torsion_atom_site_label_4
_geom_torsion
_geom_torsion_site_symmetry_1
_geom_torsion_site_symmetry_4
O1 Li1 N1 C1 119.6(4) . .
N1 Li1 N1 C1 -59.94(19) 2 .
C1 Li1 N1 C1 -27.74(18) 2 .
Li1 Li1 N1 C1 -92.40(16) 2 .
Si1 Li1 N1 C1 145.8(2) . .
O1 Li1 N1 Si1 -26.2(4) . .
N1 Li1 N1 Si1 154.28(11) 2 .
C1 Li1 N1 Si1 -173.52(11) 2 .
Li1 Li1 N1 Si1 121.83(19) 2 .
C1 Li1 N1 Si1 -145.8(2) . .
O1 Li1 N1 Li1 -148.0(3) . 2
N1 Li1 N1 Li1 32.5(2) 2 2
C1 Li1 N1 Li1 64.66(18) 2 2
C1 Li1 N1 Li1 92.40(16) . 2
Si1 Li1 N1 Li1 -121.83(19) . 2
C1 N1 Si1 C13 -170.48(17) . .
Li1 N1 Si1 C13 62.85(19) 2 .
Li1 N1 Si1 C13 -31.24(18) . .
C1 N1 Si1 C12 -52.6(2) . .
Li1 N1 Si1 C12 -179.24(17) 2 .
Li1 N1 Si1 C12 86.67(18) . .
C1 N1 Si1 C11 71.9(2) . .
Li1 N1 Si1 C11 -54.8(2) 2 .
Li1 N1 Si1 C11 -148.84(17) . .
C1 N1 Si1 Li1 -139.2(2) . .
Li1 N1 Si1 Li1 94.1(3) 2 .
O1 Li1 Si1 N1 162.1(3) . .
N1 Li1 Si1 N1 -29.07(13) 2 .
C1 Li1 Si1 N1 6.95(12) 2 .
Li1 Li1 Si1 N1 -43.93(16) 2 .
C1 Li1 Si1 N1 18.74(13) . .
O1 Li1 Si1 C13 -48.95(19) . .
N1 Li1 Si1 C13 119.9(2) 2 .
N1 Li1 Si1 C13 148.93(18) . .
C1 Li1 Si1 C13 155.88(17) 2 .
Li1 Li1 Si1 C13 105.00(10) 2 .
C1 Li1 Si1 C13 167.67(12) . .
O1 Li1 Si1 C12 56.1(2) . .
N1 Li1 Si1 C12 -135.10(19) 2 .
N1 Li1 Si1 C12 -106.03(17) . .
C1 Li1 Si1 C12 -99.08(16) 2 .
Li1 Li1 Si1 C12 -149.96(10) 2 .
C1 Li1 Si1 C12 -87.30(11) . .
O1 Li1 Si1 C11 -145.5(2) . .
N1 Li1 Si1 C11 23.3(3) 2 .
N1 Li1 Si1 C11 52.4(3) . .
C1 Li1 Si1 C11 59.3(3) 2 .
Li1 Li1 Si1 C11 8.46(18) 2 .
C1 Li1 Si1 C11 71.1(2) . .
Si1 N1 C1 C2 -17.4(3) . .
Li1 N1 C1 C2 120.0(2) 2 .
Li1 N1 C1 C2 -158.2(2) . .
Si1 N1 C1 C6 161.40(12) . .
Li1 N1 C1 C6 -61.20(19) 2 .
Li1 N1 C1 C6 20.6(2) . .
Si1 N1 C1 Li1 -137.4(2) . 2
Li1 N1 C1 Li1 81.79(18) . 2
Si1 N1 C1 Li1 140.8(2) . .
Li1 N1 C1 Li1 -81.79(18) 2 .
O1 Li1 C1 N1 -97.6(4) . .
N1 Li1 C1 N1 117.0(2) 2 .
C1 Li1 C1 N1 147.1(2) 2 .
Li1 Li1 C1 N1 66.44(15) 2 .
Si1 Li1 C1 N1 -20.08(13) . .
O1 Li1 C1 C2 -42.0(7) . .
N1 Li1 C1 C2 172.6(4) 2 .
N1 Li1 C1 C2 55.6(5) . .
C1 Li1 C1 C2 -157.3(5) 2 .
Li1 Li1 C1 C2 122.1(5) 2 .
Si1 Li1 C1 C2 35.5(5) . .
O1 Li1 C1 C6 100.1(4) . .
N1 Li1 C1 C6 -45.29(13) 2 .
N1 Li1 C1 C6 -162.3(2) . .
C1 Li1 C1 C6 -15.21(8) 2 .
Li1 Li1 C1 C6 -95.82(16) 2 .
Si1 Li1 C1 C6 177.66(12) . .
O1 Li1 C1 Li1 -164.1(4) . 2
N1 Li1 C1 Li1 50.54(16) 2 2
N1 Li1 C1 Li1 -66.44(15) . 2
C1 Li1 C1 Li1 80.62(17) 2 2
Si1 Li1 C1 Li1 -86.52(12) . 2
N1 C1 C2 C3 170.7(2) . .
C6 C1 C2 C3 -8.1(3) . .
Li1 C1 C2 C3 -124.2(3) 2 .
Li1 C1 C2 C3 129.2(4) . .
C1 C2 C3 C4 0.0(4) . .
C2 C3 C4 C5 3.9(3) . .
C3 C4 C5 C4 -179.2(2) . 2
C3 C4 C5 C6 0.8(2) . .
C4 C5 C6 C1 170.98(13) . 2
C4 C5 C6 C1 -9.02(13) 2 2
C4 C5 C6 C1 -9.02(13) . .
C4 C5 C6 C1 170.98(13) 2 .
N1 C1 C6 C5 -166.54(13) . .
C2 C1 C6 C5 12.30(19) . .
Li1 C1 C6 C5 150.02(9) 2 .
Li1 C1 C6 C5 -152.52(8) . .
N1 C1 C6 C1 13.46(13) . 2
C2 C1 C6 C1 -167.70(19) . 2
Li1 C1 C6 C1 -29.98(9) 2 2
Li1 C1 C6 C1 27.48(8) . 2
N3 P1 O1 Li1 -158.5(8) . .
N4 P1 O1 Li1 81.2(9) . .
N2 P1 O1 Li1 -38.7(9) . .
N1 Li1 O1 P1 -9.5(11) 2 .
N1 Li1 O1 P1 171.1(6) . .
C1 Li1 O1 P1 -53.1(10) 2 .
Li1 Li1 O1 P1 70.8(12) 2 .
C1 Li1 O1 P1 -142.9(7) . .
Si1 Li1 O1 P1 157.3(8) . .
O1 P1 N2 C21 140.3(2) . .
N3 P1 N2 C21 -98.4(2) . .
N4 P1 N2 C21 18.3(3) . .
O1 P1 N2 C22 -47.1(2) . .
N3 P1 N2 C22 74.2(2) . .
N4 P1 N2 C22 -169.1(2) . .
O1 P1 N3 C31 149.7(3) . .
N4 P1 N3 C31 -88.2(3) . .
N2 P1 N3 C31 28.0(3) . .
O1 P1 N3 C32 -43.7(3) . .
N4 P1 N3 C32 78.4(3) . .
N2 P1 N3 C32 -165.3(2) . .
O1 P1 N4 C41 142.1(3) . .
N3 P1 N4 C41 20.5(3) . .
N2 P1 N4 C41 -96.0(3) . .
O1 P1 N4 C42 -47.8(3) . .
N3 P1 N4 C42 -169.4(2) . .
N2 P1 N4 C42 74.0(3) . .
